data_4315627
loop_
_publ_author_name
'Bayrammurad Saparov'
'Svilen Bobev'

_publ_section_title
;
 Isolated \\infty1[ZnPn2]4- Chains in the Zintl Phases Ba2ZnPn2 (Pn = As,
 Sb, Bi) - Synthesis, Structure, and Bonding
;
_journal_name_full 'Inorganic Chemistry'
_journal_page_first 5173
_journal_page_last 5179
_journal_paper_doi 10.1021/ic100296x
_journal_volume 49
_journal_year 2010
_chemical_formula_moiety 'Bi2 Zn, 2(Ba)'
_chemical_formula_sum 'Ba2 Bi2 Zn'
_chemical_formula_weight 758.01
_chemical_name_systematic
; 
 ? 
;
_space_group_IT_number 72
_symmetry_cell_setting orthorhombic
_symmetry_space_group_name_Hall '-I 2 2c'
_symmetry_space_group_name_H-M 'I b a m'
_atom_sites_solution_primary direct
_atom_sites_solution_secondary difmap
_audit_creation_method SHELXL-97
_cell_angle_alpha 90.00
_cell_angle_beta 90.00
_cell_angle_gamma 90.00
_cell_formula_units_Z 4
_cell_length_a 14.325(6)
_cell_length_b 7.280(3)
_cell_length_c 7.089(3)
_cell_measurement_reflns_used 504
_cell_measurement_temperature 200(2)
_cell_measurement_theta_max 28.28
_cell_measurement_theta_min 2.84
_cell_volume 739.3(5)
_computing_cell_refinement 'Bruker SMART'
_computing_data_collection 'Bruker SMART'
_computing_data_reduction 'Bruker SAINT'
_computing_molecular_graphics 'Bruker SHELXTL'
_computing_publication_material 'Bruker SHELXTL'
_computing_structure_refinement 'SHELXL-97 (Sheldrick, 1997)'
_computing_structure_solution 'SHELXS-97 (Sheldrick, 1990)'
_diffrn_ambient_temperature 200(2)
_diffrn_measured_fraction_theta_full 1.000
_diffrn_measured_fraction_theta_max 1.000
_diffrn_measurement_device_type 'CCD area detector'
_diffrn_measurement_method 'phi and omega scans'
_diffrn_radiation_monochromator graphite
_diffrn_radiation_source 'fine-focus sealed tube'
_diffrn_radiation_type MoK\a
_diffrn_radiation_wavelength 0.71073
_diffrn_reflns_av_R_equivalents 0.0496
_diffrn_reflns_av_sigmaI/netI 0.0253
_diffrn_reflns_limit_h_max 19
_diffrn_reflns_limit_h_min -19
_diffrn_reflns_limit_k_max 9
_diffrn_reflns_limit_k_min -9
_diffrn_reflns_limit_l_max 9
_diffrn_reflns_limit_l_min -9
_diffrn_reflns_number 4816
_diffrn_reflns_theta_full 28.28
_diffrn_reflns_theta_max 28.28
_diffrn_reflns_theta_min 2.84
_exptl_absorpt_coefficient_mu 61.004
_exptl_absorpt_correction_T_max 0.2619
_exptl_absorpt_correction_T_min 0.0820
_exptl_absorpt_correction_type multi-scan
_exptl_absorpt_process_details
; 
SADABS (Sheldrick, 2003) 
;
_exptl_crystal_colour black
_exptl_crystal_density_diffrn 6.810
_exptl_crystal_density_method 'not measured'
_exptl_crystal_description plate
_exptl_crystal_F_000 1232
_exptl_crystal_size_max 0.08
_exptl_crystal_size_mid 0.05
_exptl_crystal_size_min 0.03
_refine_diff_density_max 1.661
_refine_diff_density_min -1.427
_refine_diff_density_rms 0.314
_refine_ls_extinction_method none
_refine_ls_goodness_of_fit_ref 1.032
_refine_ls_matrix_type full
_refine_ls_number_parameters 16
_refine_ls_number_reflns 504
_refine_ls_number_restraints 0
_refine_ls_restrained_S_all 1.032
_refine_ls_R_factor_all 0.0264
_refine_ls_R_factor_gt 0.0214
_refine_ls_shift/su_max 0.000
_refine_ls_shift/su_mean 0.000
_refine_ls_structure_factor_coef Fsqd
_refine_ls_weighting_details 'calc w=1/[\s^2^(Fo^2^)+(0.0252P)^2^+0.2223P] where P=(Fo^2^+2Fc^2^)/3'
_refine_ls_weighting_scheme calc
_refine_ls_wR_factor_gt 0.0467
_refine_ls_wR_factor_ref 0.0485
_reflns_number_gt 441
_reflns_number_total 504
_reflns_threshold_expression >2sigma(I)
_cod_data_source_file ic100296x_si_002_3.cif
_cod_data_source_block Ba2ZnBi2
_cod_original_cell_volume 739.4(5)
_cod_original_sg_symbol_Hall -I22c
_cod_database_code 4315627

loop_
_symmetry_equiv_pos_as_xyz
'x, y, z'
'-x, -y, z'
'-x+1/2, y+1/2, -z'
'x+1/2, -y+1/2, -z'
'x+1/2, y+1/2, z+1/2'
'-x+1/2, -y+1/2, z+1/2'
'-x+1, y+1, -z+1/2'
'x+1, -y+1, -z+1/2'
'-x, -y, -z'
'x, y, -z'
'x-1/2, -y-1/2, z'
'-x-1/2, y-1/2, z'
'-x+1/2, -y+1/2, -z+1/2'
'x+1/2, y+1/2, -z+1/2'
'x, -y, z+1/2'
'-x, y, z+1/2'

loop_
_atom_site_label
_atom_site_type_symbol
_atom_site_fract_x
_atom_site_fract_y
_atom_site_fract_z
_atom_site_U_iso_or_equiv
_atom_site_adp_type
_atom_site_occupancy
_atom_site_symmetry_multiplicity
_atom_site_calc_flag
_atom_site_refinement_flags
_atom_site_disorder_assembly
_atom_site_disorder_group
Ba1 Ba 0.36413(4) 0.29327(8) 0.0000 0.01776(15) Uani 1 2 d S . .
Bi1 Bi 0.11373(3) 0.28871(5) 0.0000 0.01605(13) Uani 1 2 d S . .
Zn1 Zn 0.5000 0.0000 0.2500 0.0181(4) Uani 1 4 d S . .

loop_
_atom_site_aniso_label
_atom_site_aniso_U_11
_atom_site_aniso_U_22
_atom_site_aniso_U_33
_atom_site_aniso_U_23
_atom_site_aniso_U_13
_atom_site_aniso_U_12
Ba1 0.0171(3) 0.0177(3) 0.0185(3) 0.000 0.000 0.0001(2)
Bi1 0.0160(2) 0.0157(2) 0.0165(2) 0.000 0.000 0.00165(14)
Zn1 0.0195(8) 0.0170(8) 0.0177(8) 0.000 0.000 0.000

loop_
_atom_type_symbol
_atom_type_description
_atom_type_scat_dispersion_real
_atom_type_scat_dispersion_imag
_atom_type_scat_source
Zn Zn 0.2839 1.4301 'International Tables Vol C Tables 4.2.6.8 and 6.1.1.4'
Ba Ba -0.3244 2.2819 'International Tables Vol C Tables 4.2.6.8 and 6.1.1.4'
Bi Bi -4.1077 10.2566 'International Tables Vol C Tables 4.2.6.8 and 6.1.1.4'

loop_
_geom_angle_atom_site_label_1
_geom_angle_atom_site_label_2
_geom_angle_atom_site_label_3
_geom_angle
_geom_angle_site_symmetry_1
_geom_angle_site_symmetry_3
_geom_angle_publ_flag
Zn1 Ba1 Zn1 63.05(3) 9_655 . ?
Zn1 Ba1 Bi1 124.64(2) 9_655 . ?
Zn1 Ba1 Bi1 124.64(2) . . ?
Zn1 Ba1 Bi1 48.064(10) 9_655 13_554 ?
Zn1 Ba1 Bi1 111.04(2) . 13_554 ?
Bi1 Ba1 Bi1 94.954(12) . 13_554 ?
Zn1 Ba1 Bi1 111.04(2) 9_655 13 ?
Zn1 Ba1 Bi1 48.064(10) . 13 ?
Bi1 Ba1 Bi1 94.954(12) . 13 ?
Bi1 Ba1 Bi1 158.41(2) 13_554 13 ?
Zn1 Ba1 Bi1 125.26(2) 9_655 3 ?
Zn1 Ba1 Bi1 125.26(2) . 3 ?
Bi1 Ba1 Bi1 95.554(17) . 3 ?
Bi1 Ba1 Bi1 99.037(13) 13_554 3 ?
Bi1 Ba1 Bi1 99.037(13) 13 3 ?
Zn1 Ba1 Bi1 47.923(13) 9_655 11_665 ?
Zn1 Ba1 Bi1 47.923(13) . 11_665 ?
Bi1 Ba1 Bi1 169.99(2) . 11_665 ?
Bi1 Ba1 Bi1 83.459(12) 13_554 11_665 ?
Bi1 Ba1 Bi1 83.459(12) 13 11_665 ?
Bi1 Ba1 Bi1 94.452(18) 3 11_665 ?
Zn1 Ba1 Bi1 47.391(15) 9_655 3_545 ?
Zn1 Ba1 Bi1 47.391(15) . 3_545 ?
Bi1 Ba1 Bi1 94.405(17) . 3_545 ?
Bi1 Ba1 Bi1 80.076(13) 13_554 3_545 ?
Bi1 Ba1 Bi1 80.076(12) 13 3_545 ?
Bi1 Ba1 Bi1 170.04(2) 3 3_545 ?
Bi1 Ba1 Bi1 75.590(15) 11_665 3_545 ?
Zn1 Ba1 Ba1 143.739(14) 9_655 15_565 ?
Zn1 Ba1 Ba1 90.53(3) . 15_565 ?
Bi1 Ba1 Ba1 90.342(7) . 15_565 ?
Bi1 Ba1 Ba1 148.85(2) 13_554 15_565 ?
Bi1 Ba1 Ba1 50.08(2) 13 15_565 ?
Bi1 Ba1 Ba1 49.848(19) 3 15_565 ?
Bi1 Ba1 Ba1 96.118(8) 11_665 15_565 ?
Bi1 Ba1 Ba1 130.159(19) 3_545 15_565 ?
Zn1 Ba1 Ba1 90.53(3) 9_655 15_564 ?
Zn1 Ba1 Ba1 143.739(14) . 15_564 ?
Bi1 Ba1 Ba1 90.342(7) . 15_564 ?
Bi1 Ba1 Ba1 50.08(2) 13_554 15_564 ?
Bi1 Ba1 Ba1 148.85(2) 13 15_564 ?
Bi1 Ba1 Ba1 49.848(19) 3 15_564 ?
Bi1 Ba1 Ba1 96.118(8) 11_665 15_564 ?
Bi1 Ba1 Ba1 130.159(19) 3_545 15_564 ?
Ba1 Ba1 Ba1 99.32(4) 15_565 15_564 ?
Zn1 Bi1 Zn1 76.69(3) 5_454 13 ?
Zn1 Bi1 Ba1 124.423(17) 5_454 . ?
Zn1 Bi1 Ba1 124.423(17) 13 . ?
Zn1 Bi1 Ba1 61.95(2) 5_454 13_554 ?
Zn1 Bi1 Ba1 138.466(17) 13 13_554 ?
Ba1 Bi1 Ba1 85.046(12) . 13_554 ?
Zn1 Bi1 Ba1 138.466(17) 5_454 13 ?
Zn1 Bi1 Ba1 61.95(2) 13 13 ?
Ba1 Bi1 Ba1 85.046(12) . 13 ?
Ba1 Bi1 Ba1 158.41(2) 13_554 13 ?
Zn1 Bi1 Ba1 125.896(16) 5_454 3_545 ?
Zn1 Bi1 Ba1 125.896(15) 13 3_545 ?
Ba1 Bi1 Ba1 85.504(16) . 3_545 ?
Ba1 Bi1 Ba1 80.069(13) 13_554 3_545 ?
Ba1 Bi1 Ba1 80.069(13) 13 3_545 ?
Zn1 Bi1 Ba1 61.715(18) 5_454 11_565 ?
Zn1 Bi1 Ba1 61.715(19) 13 11_565 ?
Ba1 Bi1 Ba1 171.053(13) . 11_565 ?
Ba1 Bi1 Ba1 93.409(12) 13_554 11_565 ?
Ba1 Bi1 Ba1 93.409(12) 13 11_565 ?
Ba1 Bi1 Ba1 85.549(18) 3_545 11_565 ?
Zn1 Bi1 Ba1 60.831(17) 5_454 3 ?
Zn1 Bi1 Ba1 60.831(17) 13 3 ?
Ba1 Bi1 Ba1 84.536(15) . 3 ?
Ba1 Bi1 Ba1 99.046(13) 13_554 3 ?
Ba1 Bi1 Ba1 99.046(13) 13 3 ?
Ba1 Bi1 Ba1 170.04(2) 3_545 3 ?
Ba1 Bi1 Ba1 104.411(15) 11_565 3 ?
Bi1 Zn1 Bi1 110.46(3) 5_545 11_665 ?
Bi1 Zn1 Bi1 114.84(3) 5_545 3_545 ?
Bi1 Zn1 Bi1 103.31(3) 11_665 3_545 ?
Bi1 Zn1 Bi1 103.31(3) 5_545 13 ?
Bi1 Zn1 Bi1 114.84(3) 11_665 13 ?
Bi1 Zn1 Bi1 110.46(3) 3_545 13 ?
Bi1 Zn1 Ba1 172.332(9) 5_545 . ?
Bi1 Zn1 Ba1 70.36(3) 11_665 . ?
Bi1 Zn1 Ba1 71.78(3) 3_545 . ?
Bi1 Zn1 Ba1 69.98(3) 13 . ?
Bi1 Zn1 Ba1 71.78(3) 5_545 7_545 ?
Bi1 Zn1 Ba1 69.98(3) 11_665 7_545 ?
Bi1 Zn1 Ba1 172.332(9) 3_545 7_545 ?
Bi1 Zn1 Ba1 70.36(3) 13 7_545 ?
Ba1 Zn1 Ba1 101.91(3) . 7_545 ?
Bi1 Zn1 Ba1 69.98(3) 5_545 9_655 ?
Bi1 Zn1 Ba1 71.78(3) 11_665 9_655 ?
Bi1 Zn1 Ba1 70.36(3) 3_545 9_655 ?
Bi1 Zn1 Ba1 172.332(9) 13 9_655 ?
Ba1 Zn1 Ba1 116.95(3) . 9_655 ?
Ba1 Zn1 Ba1 109.90(3) 7_545 9_655 ?
Bi1 Zn1 Ba1 70.36(3) 5_545 15 ?
Bi1 Zn1 Ba1 172.332(9) 11_665 15 ?
Bi1 Zn1 Ba1 69.98(3) 3_545 15 ?
Bi1 Zn1 Ba1 71.78(3) 13 15 ?
Ba1 Zn1 Ba1 109.90(3) . 15 ?
Ba1 Zn1 Ba1 116.95(3) 7_545 15 ?
Ba1 Zn1 Ba1 101.91(3) 9_655 15 ?

loop_
_geom_bond_atom_site_label_1
_geom_bond_atom_site_label_2
_geom_bond_distance
_geom_bond_site_symmetry_2
_geom_bond_publ_flag
Ba1 Zn1 3.3894(9) 9_655 ?
Ba1 Zn1 3.3894(9) . ?
Ba1 Bi1 3.5872(15) . ?
Ba1 Bi1 3.6085(13) 13_554 ?
Ba1 Bi1 3.6085(13) 13 ?
Ba1 Bi1 3.6210(15) 3 ?
Ba1 Bi1 3.6251(15) 11_665 ?
Ba1 Bi1 3.6870(16) 3_545 ?
Ba1 Ba1 4.6503(15) 15_565 ?
Ba1 Ba1 4.6503(15) 15_564 ?
Bi1 Zn1 2.8569(7) 5_454 ?
Bi1 Zn1 2.8569(7) 13 ?
Bi1 Ba1 3.6085(13) 13_554 ?
Bi1 Ba1 3.6085(13) 13 ?
Bi1 Ba1 3.6210(16) 3_545 ?
Bi1 Ba1 3.6251(15) 11_565 ?
Bi1 Ba1 3.6870(16) 3 ?
Zn1 Bi1 2.8569(7) 5_545 ?
Zn1 Bi1 2.8569(7) 11_665 ?
Zn1 Bi1 2.8569(7) 3_545 ?
Zn1 Bi1 2.8569(7) 13 ?
Zn1 Ba1 3.3894(9) 7_545 ?
Zn1 Ba1 3.3894(9) 9_655 ?
Zn1 Ba1 3.3894(9) 15 ?
